data_7706000
loop_
_publ_author_name
'Valentine, Andrew J.'
'Geer, Ana M.'
'Taylor, Laurence J.'
'Teale, Andrew M.'
'Wood, Katherine E.'
'Williams, Huw E. L.'
'Lewis, William'
'Argent, Stephen P.'
'McMaster, Jonathan'
'Kays, Deborah L.'

_publ_section_title
;
 Structural and electronic studies of substituted m-terphenyl lithium
 complexes.
;
_journal_issue 2
_journal_name_full 'Dalton transactions (Cambridge, England : 2003)'
_journal_page_first 722
_journal_page_last 728
_journal_paper_doi 10.1039/d0dt03972a
_journal_volume 50
_journal_year 2021
_chemical_formula_moiety 'C52 H58 Li2'
_chemical_formula_sum 'C52 H58 Li2'
_chemical_formula_weight 696.86
_space_group_crystal_system triclinic
_space_group_IT_number 2
_space_group_name_Hall '-P 1'
_space_group_name_H-M_alt 'P -1'
_atom_sites_solution_hydrogens geom
_atom_sites_solution_primary dual
_atom_sites_solution_secondary difmap
_audit_creation_date 2020-07-02
_audit_creation_method
;
Olex2 1.3
(compiled 2020.02.04 svn.rd84adfe8 for OlexSys, GUI svn.r6032)
;
_audit_update_record
;
2020-11-18 deposited with the CCDC.	2020-12-04 downloaded from the CCDC.
;
_cell_angle_alpha 113.742(6)
_cell_angle_beta 101.077(4)
_cell_angle_gamma 104.484(4)
_cell_formula_units_Z 2
_cell_length_a 11.9982(4)
_cell_length_b 15.2538(10)
_cell_length_c 15.4697(9)
_cell_measurement_reflns_used 8513
_cell_measurement_temperature 120(2)
_cell_measurement_theta_max 74.4270
_cell_measurement_theta_min 4.1310
_cell_volume 2368.3(3)
_computing_cell_refinement 'CrysAlisPro 1.171.38.41 (Rigaku OD, 2015)'
_computing_data_collection 'CrysAlisPro 1.171.38.41 (Rigaku OD, 2015)'
_computing_data_reduction 'CrysAlisPro 1.171.38.41 (Rigaku OD, 2015)'
_computing_molecular_graphics 'Olex2 1.3 (Dolomanov et al., 2009)'
_computing_publication_material 'Olex2 1.3 (Dolomanov et al., 2009)'
_computing_structure_refinement 'SHELXL 2018/3 (Sheldrick, 2015)'
_computing_structure_solution 'ShelXT (Sheldrick, 2015)'
_diffrn_ambient_environment 'N2 gas'
_diffrn_ambient_temperature 120(2)
_diffrn_crystal_treatment 'flash frozen in gaseous N2'
_diffrn_detector 'CCD plate'
_diffrn_detector_area_resol_mean 10.3613
_diffrn_detector_type Atlas
_diffrn_measured_fraction_theta_full 0.998
_diffrn_measured_fraction_theta_max 0.970
_diffrn_measurement_details
;
List of Runs (angles in degrees, time in seconds):

  # Type    Start    End  Width  t~exp~   \w     \q     \k     \f   Frames
#--------------------------------------------------------------------------
  1  \w     61.00 178.00   1.00    6.00    --  106.13  15.00 120.00  117
  2  \w     79.00 119.00   1.00    6.00    --  106.13-125.00 -30.00   40
  3  \w     62.00  97.00   1.00    6.00    --  106.13 -45.00 -60.00   35
  4  \w     50.00  83.00   1.00    6.00    --  106.13 -30.00 -90.00   33
  5  \w     94.00 177.00   1.00    6.00    --  106.13  30.00-180.00   83
  6  \w     66.00  96.00   1.00    1.50    --   43.22-125.00-180.00   30
  7  \w     52.00  83.00   1.00    6.00    --  106.13 -30.00-180.00   31
  8  \w     28.00  97.00   1.00    6.00    --  106.13 -95.00 -30.00   69
  9  \w     62.00  89.00   1.00    6.00    --  106.13 -30.00  30.00   27
 10  \w     35.00 100.00   1.00    6.00    --  106.13 -95.00  90.00   65
 11  \w     74.00 104.00   1.00    6.00    --  106.13 -95.00 150.00   30
 12  \w     54.00 119.00   1.00    6.00    --  106.13-125.00  90.00   65
 13  \w     44.00 129.00   1.00    6.00    --  106.13 -77.00 150.00   85
 14  \w     31.00  82.00   1.00    6.00    --  106.13 -30.00 150.00   51
 15  \w     30.00  60.00   1.00    6.00    --  106.13 -95.00 150.00   30
 16  \w     23.00  88.00   1.00    1.50    --   43.22-125.00  90.00   65
 17  \w     35.00  73.00   1.00    6.00    --  106.13-125.00 -30.00   38
 18  \w    -71.00  39.00   1.00    1.50    --  -38.50  19.00 -90.00  110
 19  \w    -47.00  34.00   1.00    1.50    --  -38.50  38.00 -30.00   81
 20  \w    -97.00 -16.00   1.00    1.50    --  -38.50 -38.00  90.00   81
;
_diffrn_measurement_device 'four-circle diffractometer'
_diffrn_measurement_device_type 'SuperNova, Dual, Cu at zero, Atlas'
_diffrn_measurement_method '\w scans'
_diffrn_measurement_specimen_support 'MiTeGen micromount'
_diffrn_orient_matrix_type 'CrysAlisPro convention (1999,Acta A55,543-557)'
_diffrn_orient_matrix_UB_11 0.0067976000
_diffrn_orient_matrix_UB_12 0.0744820000
_diffrn_orient_matrix_UB_13 -0.0444159000
_diffrn_orient_matrix_UB_21 0.0064710000
_diffrn_orient_matrix_UB_22 -0.0812732000
_diffrn_orient_matrix_UB_23 -0.0964810000
_diffrn_orient_matrix_UB_31 -0.1401907000
_diffrn_orient_matrix_UB_32 -0.0434283000
_diffrn_orient_matrix_UB_33 -0.0447762000
_diffrn_radiation_monochromator mirror
_diffrn_radiation_probe x-ray
_diffrn_radiation_type 'Cu K\a'
_diffrn_radiation_wavelength 1.54184
_diffrn_reflns_av_R_equivalents 0.0213
_diffrn_reflns_av_unetI/netI 0.0264
_diffrn_reflns_Laue_measured_fraction_full 0.998
_diffrn_reflns_Laue_measured_fraction_max 0.970
_diffrn_reflns_limit_h_max 7
_diffrn_reflns_limit_h_min -14
_diffrn_reflns_limit_k_max 18
_diffrn_reflns_limit_k_min -17
_diffrn_reflns_limit_l_max 19
_diffrn_reflns_limit_l_min -18
_diffrn_reflns_number 18068
_diffrn_reflns_point_group_measured_fraction_full 0.998
_diffrn_reflns_point_group_measured_fraction_max 0.970
_diffrn_reflns_theta_full 67.684
_diffrn_reflns_theta_max 74.363
_diffrn_reflns_theta_min 3.307
_diffrn_source 'micro-focus sealed X-ray tube'
_diffrn_source_type 'SuperNova (Cu) X-ray Source'
_exptl_absorpt_coefficient_mu 0.399
_exptl_absorpt_correction_T_max 0.933
_exptl_absorpt_correction_T_min 0.849
_exptl_absorpt_correction_type gaussian
_exptl_absorpt_process_details
;
CrysAlisPro 1.171.38.41 (Rigaku Oxford Diffraction, 2015)
Numerical absorption correction based on gaussian integration over
			a multifaceted crystal model
Empirical absorption correction using spherical harmonics,
 implemented in SCALE3 ABSPACK scaling algorithm.
;
_exptl_crystal_colour 'clear colourless'
_exptl_crystal_colour_lustre clear
_exptl_crystal_colour_primary colourless
_exptl_crystal_density_diffrn 0.977
_exptl_crystal_description block
_exptl_crystal_F_000 752
_exptl_crystal_size_max 0.615
_exptl_crystal_size_mid 0.346
_exptl_crystal_size_min 0.219
_refine_diff_density_max 0.219
_refine_diff_density_min -0.196
_refine_diff_density_rms 0.035
_refine_ls_extinction_method none
_refine_ls_goodness_of_fit_ref 1.029
_refine_ls_hydrogen_treatment constr
_refine_ls_matrix_type full
_refine_ls_number_parameters 529
_refine_ls_number_reflns 9359
_refine_ls_number_restraints 169
_refine_ls_restrained_S_all 1.021
_refine_ls_R_factor_all 0.0548
_refine_ls_R_factor_gt 0.0484
_refine_ls_shift/su_max 0.000
_refine_ls_shift/su_mean 0.000
_refine_ls_structure_factor_coef Fsqd
_refine_ls_weighting_details 'w=1/[\s^2^(Fo^2^)+(0.0752P)^2^+0.4271P] where P=(Fo^2^+2Fc^2^)/3'
_refine_ls_weighting_scheme calc
_refine_ls_wR_factor_gt 0.1327
_refine_ls_wR_factor_ref 0.1392
_reflns_Friedel_coverage 0.000
_reflns_number_gt 8068
_reflns_number_total 9359
_reflns_threshold_expression 'I > 2\s(I)'
_cod_data_source_file d0dt03972a2.cif
_cod_data_source_block liajvb_sq
_cod_depositor_comments 'Adding full bibliography for 7705994--7706001.cif.'
_cod_original_cell_volume 2368.3(2)
_cod_database_code 7706000
_nottingham_internal_coll_name LIAJVB
_nottingham_internal_coll_number 15492
_nottingham_internal_coll_client AJV/DLK
_nottingham_internal_coll_type custom
_nottingham_internal_coll_frame_method 'ofand \w scans'
_nottingham_internal_coll_frame_time 'degrees,, 6.00, 1.50'
_nottingham_internal_coll_frame_width 'in, 1.00'
_nottingham_internal_coll_user pcxav1
_nottingham_internal_coll_date 21/01/2016
_nottingham_internal_coll_location NOTTS
_nottingham_internal_coll_instrument 'SN, XDA 017/09'
_nottingham_internal_process_date 14/03/2016
_nottingham_internal_process_user pcxav1
_nottingham_internal_solution_date 14/03/2016
_nottingham_internal_solution_user pcxav1
_nottingham_internal_refinement_date 29/04/2020
_nottingham_internal_refinement_user pcxav1/pczlt/pczspa
_nottingham_internal_validation_date 29/04/2020
_nottingham_internal_validation_user pczspa
_platon_squeeze_void_probe_radius 1.20
_shelx_shelxl_version_number 2018/3
_chemical_oxdiff_formula 'C52 H58 Li2'
_chemical_oxdiff_usercomment 'LIAJVB #15492 SN-831 IN FOMBLIN FILM ON MICROMOUNT FOR AJV/DLK'
_shelx_space_group_comment
;
The symmetry employed for this shelxl refinement is uniquely defined
by the following loop, which should always be used as a source of
symmetry information in preference to the above space-group names.
They are only intended as comments.
;
_shelx_estimated_absorpt_t_max 0.918
_shelx_estimated_absorpt_t_min 0.791
_reflns_odcompleteness_completeness 99.88
_reflns_odcompleteness_iscentric 1
_reflns_odcompleteness_theta 66.97
_olex2_refinement_description
;
1. Fixed Uiso
 At 1.2 times of:
  All C(H) groups
 At 1.5 times of:
  All C(H,H,H) groups
2. Restrained distances
 C49A-C26 \\sim C49B-C26
 with sigma of 0.02
3. Uiso/Uaniso restraints and constraints
C49A \\sim C50A \\sim C51A \\sim C52A \\sim C49B \\sim C50B \\sim C51B \\sim
C52B: within 2A with sigma of 0.04 and sigma for terminal atoms of 0.08 within
2A
Uanis(C49A) = Uanis(C49B)
Uanis(C52A) = Uanis(C52B)
4. Rigid body (RIGU) restrains
 C26
 with sigma for 1-2 distances of 0.004 and sigma for 1-3 distances of 0.004
 C49A, C50A, C51A, C52A, C49B, C50B, C51B, C52B
 with sigma for 1-2 distances of 0.004 and sigma for 1-3 distances of 0.004
5. Same fragment restrains
{C49A, C52A, C50A, C51A} sigma for 1-2: 0.02, 1-3: 0.04
{C49A, C52A, C51A, C50A} sigma for 1-2: 0.02, 1-3: 0.04
as in
{C49A, C50A, C51A, C52A}
{C49A, C50A, C51A, C52A} sigma for 1-2: 0.02, 1-3: 0.04
{C49A, C52A, C50A, C51A} sigma for 1-2: 0.02, 1-3: 0.04
{C49A, C52A, C51A, C50A} sigma for 1-2: 0.02, 1-3: 0.04
as in
{C49B, C50B, C51B, C52B}
6. Others
 Sof(C49B)=Sof(C50B)=Sof(H50d)=Sof(H50e)=Sof(H50f)=Sof(C51B)=Sof(H51d)=
 Sof(H51e)=Sof(H51f)=Sof(C52B)=Sof(H52d)=Sof(H52e)=Sof(H52f)=1-FVAR(1)
 Sof(C49A)=Sof(C50A)=Sof(H50a)=Sof(H50b)=Sof(H50c)=Sof(C51A)=Sof(H51a)=
 Sof(H51b)=Sof(H51c)=Sof(C52A)=Sof(H52a)=Sof(H52b)=Sof(H52c)=FVAR(1)
7.a Aromatic/amide H refined with riding coordinates:
 C3(H3), C5(H5), C9(H9), C10(H10), C11(H11), C17(H17), C18(H18), C19(H19),
 C25(H25), C27(H27), C31(H31), C32(H32), C33(H33), C39(H39), C40(H40), C41(H41)
7.b Idealised Me refined as rotating group:
 C13(H13a,H13b,H13c), C14(H14a,H14b,H14c), C21(H21a,H21b,H21c), C22(H22a,H22b,
 H22c), C35(H35a,H35b,H35c), C36(H36a,H36b,H36c), C43(H43a,H43b,H43c), C44(H44a,
 H44b,H44c), C46(H46a,H46b,H46c), C47(H47a,H47b,H47c), C48(H48a,H48b,H48c),
 C50A(H50a,H50b,H50c), C51A(H51a,H51b,H51c), C52A(H52a,H52b,H52c), C50B(H50d,
 H50e,H50f), C51B(H51d,H51e,H51f), C52B(H52d,H52e,H52f)
;
_olex2_exptl_crystal_mounting_method 'in fomblin film on a micromount'
_olex2_submission_special_instructions 'No special instructions were received'
_oxdiff_exptl_absorpt_empirical_details
;
Empirical correction (ABSPACK) includes:
- Absorption correction using spherical harmonics
- Frame scaling
;
_oxdiff_exptl_absorpt_empirical_full_max 1.446
_oxdiff_exptl_absorpt_empirical_full_min 0.563

loop_
_space_group_symop_operation_xyz
'x, y, z'
'-x, -y, -z'

loop_
_atom_site_label
_atom_site_type_symbol
_atom_site_fract_x
_atom_site_fract_y
_atom_site_fract_z
_atom_site_U_iso_or_equiv
_atom_site_adp_type
_atom_site_occupancy
_atom_site_site_symmetry_order
_atom_site_calc_flag
_atom_site_refinement_flags_posn
_atom_site_refinement_flags_adp
_atom_site_refinement_flags_occupancy
_atom_site_disorder_assembly
_atom_site_disorder_group
C1 C 0.30847(10) 0.26614(9) 0.55388(9) 0.0296(2) Uani 1 1 d . . . . .
C2 C 0.39361(10) 0.22129(9) 0.57398(9) 0.0303(2) Uani 1 1 d . . . . .
C3 C 0.41924(11) 0.14791(10) 0.49972(9) 0.0337(3) Uani 1 1 d . . . . .
H3 H 0.477326 0.120903 0.518564 0.040 Uiso 1 1 calc R U . . .
C4 C 0.36173(11) 0.11303(9) 0.39829(9) 0.0337(3) Uani 1 1 d . . . . .
C5 C 0.27783(11) 0.15582(9) 0.37537(9) 0.0325(3) Uani 1 1 d . . . . .
H5 H 0.236698 0.134416 0.307270 0.039 Uiso 1 1 calc R U . . .
C6 C 0.25289(10) 0.22982(9) 0.45074(9) 0.0298(2) Uani 1 1 d . . . . .
C7 C 0.46724(11) 0.25899(10) 0.68036(9) 0.0330(3) Uani 1 1 d . . . . .
C8 C 0.42255(13) 0.21621(11) 0.73808(10) 0.0391(3) Uani 1 1 d . . . . .
C9 C 0.49429(15) 0.25365(13) 0.83664(11) 0.0486(4) Uani 1 1 d . . . . .
H9 H 0.464382 0.225771 0.876226 0.058 Uiso 1 1 calc R U . . .
C10 C 0.60764(15) 0.33021(15) 0.87775(11) 0.0536(4) Uani 1 1 d . . . . .
H10 H 0.655260 0.354903 0.945143 0.064 Uiso 1 1 calc R U . . .
C11 C 0.65188(14) 0.37098(14) 0.82073(11) 0.0522(4) Uani 1 1 d . . . . .
H11 H 0.730737 0.423048 0.849086 0.063 Uiso 1 1 calc R U . . .
C12 C 0.58272(12) 0.33700(12) 0.72213(10) 0.0412(3) Uani 1 1 d . . . . .
C13 C 0.30214(15) 0.12873(12) 0.69191(13) 0.0493(3) Uani 1 1 d . . . . .
H13A H 0.238606 0.148626 0.663524 0.074 Uiso 1 1 calc R U . . .
H13B H 0.282089 0.111913 0.743229 0.074 Uiso 1 1 calc R U . . .
H13C H 0.307042 0.068488 0.638812 0.074 Uiso 1 1 calc R U . . .
C14 C 0.63282(14) 0.38170(15) 0.66045(12) 0.0575(4) Uani 1 1 d . . . . .
H14A H 0.640975 0.327523 0.603251 0.086 Uiso 1 1 calc R U . . .
H14B H 0.712939 0.436235 0.701765 0.086 Uiso 1 1 calc R U . . .
H14C H 0.577082 0.410374 0.636273 0.086 Uiso 1 1 calc R U . . .
C15 C 0.16556(10) 0.27617(9) 0.41989(9) 0.0308(2) Uani 1 1 d . . . . .
C16 C 0.21038(11) 0.37880(9) 0.43870(10) 0.0327(3) Uani 1 1 d . . . . .
C17 C 0.12932(12) 0.42179(10) 0.41076(11) 0.0402(3) Uani 1 1 d . . . . .
H17 H 0.159647 0.491372 0.424168 0.048 Uiso 1 1 calc R U . . .
C18 C 0.00625(13) 0.36531(12) 0.36412(12) 0.0465(3) Uani 1 1 d . . . . .
H18 H -0.047700 0.395604 0.345320 0.056 Uiso 1 1 calc R U . . .
C19 C -0.03802(12) 0.26435(12) 0.34495(13) 0.0490(4) Uani 1 1 d . . . . .
H19 H -0.122861 0.225306 0.312533 0.059 Uiso 1 1 calc R U . . .
C20 C 0.03982(12) 0.21856(10) 0.37239(11) 0.0412(3) Uani 1 1 d . . . . .
C21 C 0.34492(11) 0.44244(10) 0.48527(11) 0.0400(3) Uani 1 1 d . . . . .
H21A H 0.369649 0.467274 0.557671 0.060 Uiso 1 1 calc R U . . .
H21B H 0.361682 0.501261 0.472056 0.060 Uiso 1 1 calc R U . . .
H21C H 0.390874 0.400164 0.456357 0.060 Uiso 1 1 calc R U . . .
C22 C -0.01181(14) 0.10758(12) 0.34911(16) 0.0577(4) Uani 1 1 d . . . . .
H22A H 0.012627 0.065227 0.294857 0.087 Uiso 1 1 calc R U . . .
H22B H -0.100997 0.084147 0.328492 0.087 Uiso 1 1 calc R U . . .
H22C H 0.019436 0.101305 0.408873 0.087 Uiso 1 1 calc R U . . .
C23 C 0.22514(10) 0.45508(9) 0.74250(9) 0.0303(2) Uani 1 1 d . . . . .
C24 C 0.28924(10) 0.56227(9) 0.79688(9) 0.0293(2) Uani 1 1 d . . . . .
C25 C 0.24495(10) 0.63124(9) 0.85831(9) 0.0323(3) Uani 1 1 d . . . . .
H25 H 0.292686 0.702683 0.892774 0.039 Uiso 1 1 calc R U . . .
C26 C 0.13237(10) 0.59744(10) 0.87005(9) 0.0330(3) Uani 1 1 d D . . . .
C27 C 0.06729(11) 0.49168(10) 0.81862(10) 0.0333(3) Uani 1 1 d . . . . .
H27 H -0.009410 0.465331 0.825189 0.040 Uiso 1 1 calc R U . . .
C28 C 0.11236(11) 0.42378(9) 0.75777(10) 0.0319(3) Uani 1 1 d . . . . .
C29 C 0.41308(10) 0.60377(9) 0.79016(9) 0.0313(2) Uani 1 1 d . . . . .
C30 C 0.51308(11) 0.59166(11) 0.84249(10) 0.0380(3) Uani 1 1 d . . . . .
C31 C 0.62652(12) 0.62663(13) 0.83239(12) 0.0494(4) Uani 1 1 d . . . . .
H31 H 0.694361 0.618628 0.867258 0.059 Uiso 1 1 calc R U . . .
C32 C 0.64184(13) 0.67255(13) 0.77273(13) 0.0531(4) Uani 1 1 d . . . . .
H32 H 0.719576 0.695496 0.766316 0.064 Uiso 1 1 calc R U . . .
C33 C 0.54352(13) 0.68522(11) 0.72204(12) 0.0466(3) Uani 1 1 d . . . . .
H33 H 0.554563 0.717498 0.681448 0.056 Uiso 1 1 calc R U . . .
C34 C 0.42913(12) 0.65122(10) 0.73000(11) 0.0377(3) Uani 1 1 d . . . . .
C35 C 0.50156(13) 0.54533(14) 0.91160(11) 0.0476(3) Uani 1 1 d . . . . .
H35A H 0.446506 0.567888 0.947289 0.071 Uiso 1 1 calc R U . . .
H35B H 0.582059 0.567879 0.959998 0.071 Uiso 1 1 calc R U . . .
H35C H 0.468626 0.470147 0.872378 0.071 Uiso 1 1 calc R U . . .
C36 C 0.32283(14) 0.66367(13) 0.67244(13) 0.0482(3) Uani 1 1 d . . . . .
H36A H 0.254158 0.597646 0.635064 0.072 Uiso 1 1 calc R U . . .
H36B H 0.346819 0.686496 0.625665 0.072 Uiso 1 1 calc R U . . .
H36C H 0.298476 0.714945 0.719195 0.072 Uiso 1 1 calc R U . . .
C37 C 0.03882(11) 0.31054(10) 0.70486(11) 0.0358(3) Uani 1 1 d . . . . .
C38 C -0.05669(12) 0.26624(10) 0.61376(12) 0.0434(3) Uani 1 1 d . . . . .
C39 C -0.11882(13) 0.15986(12) 0.56295(16) 0.0571(4) Uani 1 1 d . . . . .
H39 H -0.182499 0.129242 0.500868 0.069 Uiso 1 1 calc R U . . .
C40 C -0.08855(14) 0.09864(12) 0.60213(17) 0.0621(5) Uani 1 1 d . . . . .
H40 H -0.130853 0.026258 0.566757 0.074 Uiso 1 1 calc R U . . .
C41 C 0.00336(15) 0.14290(12) 0.69285(16) 0.0557(4) Uani 1 1 d . . . . .
H41 H 0.022164 0.100403 0.719951 0.067 Uiso 1 1 calc R U . . .
C42 C 0.06876(13) 0.24814(11) 0.74518(12) 0.0432(3) Uani 1 1 d . . . . .
C43 C -0.09401(14) 0.33281(12) 0.57238(14) 0.0517(4) Uani 1 1 d . . . . .
H43A H -0.120939 0.380909 0.620016 0.078 Uiso 1 1 calc R U . . .
H43B H -0.160979 0.289221 0.508635 0.078 Uiso 1 1 calc R U . . .
H43C H -0.024327 0.371496 0.561635 0.078 Uiso 1 1 calc R U . . .
C44 C 0.17047(16) 0.29500(13) 0.84328(13) 0.0532(4) Uani 1 1 d . . . . .
H44A H 0.249296 0.313276 0.832913 0.080 Uiso 1 1 calc R U . . .
H44B H 0.164895 0.245184 0.868644 0.080 Uiso 1 1 calc R U . . .
H44C H 0.163200 0.356925 0.891937 0.080 Uiso 1 1 calc R U . . .
C45 C 0.39472(14) 0.03320(11) 0.31924(10) 0.0423(3) Uani 1 1 d . . . . .
C46 C 0.3332(2) 0.01374(18) 0.21420(13) 0.0826(7) Uani 1 1 d . . . . .
H46A H 0.244463 -0.015102 0.197093 0.124 Uiso 1 1 calc R U . . .
H46B H 0.359319 -0.034902 0.166339 0.124 Uiso 1 1 calc R U . . .
H46C H 0.356117 0.078699 0.211510 0.124 Uiso 1 1 calc R U . . .
C47 C 0.35452(19) -0.06855(13) 0.32219(15) 0.0625(5) Uani 1 1 d . . . . .
H47A H 0.392180 -0.057136 0.389781 0.094 Uiso 1 1 calc R U . . .
H47B H 0.380044 -0.117981 0.274541 0.094 Uiso 1 1 calc R U . . .
H47C H 0.265541 -0.095789 0.304133 0.094 Uiso 1 1 calc R U . . .
C48 C 0.53195(17) 0.07090(15) 0.34100(15) 0.0671(5) Uani 1 1 d . . . . .
H48A H 0.558866 0.136335 0.339565 0.101 Uiso 1 1 calc R U . . .
H48B H 0.552365 0.019861 0.290196 0.101 Uiso 1 1 calc R U . . .
H48C H 0.573044 0.080790 0.407248 0.101 Uiso 1 1 calc R U . . .
Li1 Li 0.36780(19) 0.40028(19) 0.70114(17) 0.0407(5) Uani 1 1 d . . . . .
Li2 Li 0.16778(19) 0.32009(18) 0.59699(18) 0.0399(5) Uani 1 1 d . . . . .
C49A C 0.0775(8) 0.6653(5) 0.9389(6) 0.0376(9) Uani 0.602(10) 1 d D U P A 1
C50A C 0.1684(3) 0.7756(3) 0.9967(4) 0.0560(14) Uani 0.602(10) 1 d D U P A 1
H50A H 0.242916 0.778516 1.038976 0.084 Uiso 0.602(10) 1 calc R U P A 1
H50B H 0.132680 0.819748 1.038725 0.084 Uiso 0.602(10) 1 calc R U P A 1
H50C H 0.188314 0.799475 0.949475 0.084 Uiso 0.602(10) 1 calc R U P A 1
C51A C 0.0505(4) 0.6296(5) 1.0147(3) 0.0564(10) Uani 0.602(10) 1 d D U P A 1
H51A H -0.009800 0.559282 0.979070 0.085 Uiso 0.602(10) 1 calc R U P A 1
H51B H 0.018103 0.675484 1.058931 0.085 Uiso 0.602(10) 1 calc R U P A 1
H51C H 0.125789 0.631281 1.054642 0.085 Uiso 0.602(10) 1 calc R U P A 1
C52A C -0.0392(9) 0.6609(14) 0.8737(12) 0.0572(17) Uani 0.602(10) 1 d D U P A 1
H52A H -0.019695 0.686714 0.827693 0.086 Uiso 0.602(10) 1 calc R U P A 1
H52B H -0.075822 0.703555 0.916415 0.086 Uiso 0.602(10) 1 calc R U P A 1
H52C H -0.097023 0.589619 0.835225 0.086 Uiso 0.602(10) 1 calc R U P A 1
C49B C 0.0850(13) 0.6794(8) 0.9322(9) 0.0376(9) Uani 0.398(10) 1 d D U P A 2
C50B C 0.1454(6) 0.7894(3) 0.9497(6) 0.0538(15) Uani 0.398(10) 1 d D U P A 2
H50D H 0.232115 0.816115 0.988476 0.081 Uiso 0.398(10) 1 calc R U P A 2
H50E H 0.105732 0.833473 0.986736 0.081 Uiso 0.398(10) 1 calc R U P A 2
H50F H 0.136653 0.788699 0.885131 0.081 Uiso 0.398(10) 1 calc R U P A 2
C51B C 0.0992(9) 0.6827(8) 1.0333(5) 0.0609(18) Uani 0.398(10) 1 d D U P A 2
H51D H 0.061473 0.613073 1.023497 0.091 Uiso 0.398(10) 1 calc R U P A 2
H51E H 0.059252 0.726984 1.069522 0.091 Uiso 0.398(10) 1 calc R U P A 2
H51F H 0.186084 0.710289 1.072063 0.091 Uiso 0.398(10) 1 calc R U P A 2
C52B C -0.0516(15) 0.649(2) 0.8808(19) 0.0572(17) Uani 0.398(10) 1 d D U P A 2
H52D H -0.065275 0.641379 0.813160 0.086 Uiso 0.398(10) 1 calc R U P A 2
H52E H -0.079465 0.702772 0.919551 0.086 Uiso 0.398(10) 1 calc R U P A 2
H52F H -0.097230 0.583825 0.876834 0.086 Uiso 0.398(10) 1 calc R U P A 2

loop_
_atom_site_aniso_label
_atom_site_aniso_U_11
_atom_site_aniso_U_22
_atom_site_aniso_U_33
_atom_site_aniso_U_23
_atom_site_aniso_U_13
_atom_site_aniso_U_12
C1 0.0284(5) 0.0289(6) 0.0356(6) 0.0163(5) 0.0113(5) 0.0146(4)
C2 0.0315(5) 0.0324(6) 0.0319(6) 0.0166(5) 0.0104(5) 0.0168(5)
C3 0.0368(6) 0.0360(6) 0.0350(6) 0.0175(5) 0.0105(5) 0.0236(5)
C4 0.0381(6) 0.0304(6) 0.0333(6) 0.0133(5) 0.0098(5) 0.0180(5)
C5 0.0347(6) 0.0300(6) 0.0303(6) 0.0135(5) 0.0045(5) 0.0139(5)
C6 0.0275(5) 0.0277(5) 0.0372(6) 0.0177(5) 0.0078(5) 0.0127(4)
C7 0.0348(6) 0.0406(6) 0.0317(6) 0.0172(5) 0.0124(5) 0.0253(5)
C8 0.0495(7) 0.0458(7) 0.0398(7) 0.0242(6) 0.0214(6) 0.0334(6)
C9 0.0649(9) 0.0684(10) 0.0397(7) 0.0329(7) 0.0263(7) 0.0471(8)
C10 0.0571(9) 0.0809(11) 0.0296(7) 0.0211(7) 0.0123(6) 0.0458(9)
C11 0.0387(7) 0.0718(10) 0.0351(7) 0.0146(7) 0.0065(6) 0.0255(7)
C12 0.0354(6) 0.0547(8) 0.0332(6) 0.0167(6) 0.0117(5) 0.0225(6)
C13 0.0608(9) 0.0480(8) 0.0564(9) 0.0330(7) 0.0276(7) 0.0264(7)
C14 0.0403(7) 0.0716(11) 0.0443(8) 0.0213(8) 0.0140(6) 0.0055(7)
C15 0.0294(5) 0.0304(6) 0.0356(6) 0.0183(5) 0.0074(5) 0.0138(5)
C16 0.0315(6) 0.0323(6) 0.0392(6) 0.0208(5) 0.0103(5) 0.0138(5)
C17 0.0416(7) 0.0350(6) 0.0541(8) 0.0294(6) 0.0128(6) 0.0181(5)
C18 0.0386(7) 0.0496(8) 0.0641(9) 0.0365(7) 0.0102(6) 0.0253(6)
C19 0.0283(6) 0.0481(8) 0.0697(10) 0.0331(8) 0.0029(6) 0.0135(6)
C20 0.0316(6) 0.0345(7) 0.0562(8) 0.0244(6) 0.0058(6) 0.0120(5)
C21 0.0336(6) 0.0355(6) 0.0534(8) 0.0259(6) 0.0115(6) 0.0106(5)
C22 0.0371(7) 0.0379(8) 0.0879(12) 0.0326(8) 0.0024(7) 0.0068(6)
C23 0.0298(5) 0.0301(6) 0.0384(6) 0.0183(5) 0.0154(5) 0.0158(5)
C24 0.0262(5) 0.0314(6) 0.0332(6) 0.0159(5) 0.0108(4) 0.0131(4)
C25 0.0269(5) 0.0294(6) 0.0339(6) 0.0094(5) 0.0082(5) 0.0110(4)
C26 0.0272(5) 0.0365(6) 0.0324(6) 0.0115(5) 0.0099(5) 0.0154(5)
C27 0.0276(5) 0.0378(6) 0.0420(7) 0.0214(5) 0.0165(5) 0.0154(5)
C28 0.0305(6) 0.0311(6) 0.0425(7) 0.0211(5) 0.0154(5) 0.0152(5)
C29 0.0265(5) 0.0293(6) 0.0338(6) 0.0100(5) 0.0111(4) 0.0110(4)
C30 0.0303(6) 0.0442(7) 0.0361(6) 0.0147(6) 0.0110(5) 0.0156(5)
C31 0.0272(6) 0.0648(10) 0.0519(8) 0.0233(7) 0.0118(6) 0.0187(6)
C32 0.0288(6) 0.0605(9) 0.0662(10) 0.0273(8) 0.0220(6) 0.0101(6)
C33 0.0397(7) 0.0442(8) 0.0602(9) 0.0270(7) 0.0248(7) 0.0119(6)
C34 0.0337(6) 0.0339(6) 0.0482(7) 0.0196(6) 0.0171(5) 0.0134(5)
C35 0.0419(7) 0.0706(10) 0.0406(7) 0.0287(7) 0.0156(6) 0.0311(7)
C36 0.0462(8) 0.0568(9) 0.0650(9) 0.0420(8) 0.0256(7) 0.0274(7)
C37 0.0301(6) 0.0309(6) 0.0574(8) 0.0245(6) 0.0230(6) 0.0158(5)
C38 0.0302(6) 0.0324(6) 0.0687(9) 0.0251(7) 0.0152(6) 0.0124(5)
C39 0.0335(7) 0.0348(7) 0.0880(12) 0.0230(8) 0.0098(7) 0.0073(6)
C40 0.0418(8) 0.0308(7) 0.1105(15) 0.0324(9) 0.0243(9) 0.0108(6)
C41 0.0508(8) 0.0408(8) 0.1006(13) 0.0466(9) 0.0354(9) 0.0255(7)
C42 0.0419(7) 0.0407(7) 0.0678(9) 0.0345(7) 0.0293(7) 0.0240(6)
C43 0.0418(7) 0.0418(8) 0.0665(10) 0.0265(7) 0.0055(7) 0.0154(6)
C44 0.0654(10) 0.0576(9) 0.0649(10) 0.0420(8) 0.0304(8) 0.0377(8)
C45 0.0528(8) 0.0401(7) 0.0347(7) 0.0122(6) 0.0128(6) 0.0288(6)
C46 0.1303(19) 0.0836(14) 0.0345(8) 0.0103(9) 0.0163(10) 0.0784(14)
C47 0.0803(12) 0.0427(8) 0.0728(11) 0.0207(8) 0.0361(10) 0.0386(8)
C48 0.0642(10) 0.0643(11) 0.0637(11) 0.0109(9) 0.0365(9) 0.0306(9)
Li1 0.0323(10) 0.0456(12) 0.0395(11) 0.0130(10) 0.0113(9) 0.0195(9)
Li2 0.0308(10) 0.0390(11) 0.0461(12) 0.0147(10) 0.0124(9) 0.0163(9)
C49A 0.0270(11) 0.0368(17) 0.0395(11) 0.0076(10) 0.0142(7) 0.0123(14)
C50A 0.0401(14) 0.0377(15) 0.067(3) 0.0009(15) 0.0237(15) 0.0147(11)
C51A 0.056(2) 0.069(3) 0.0511(17) 0.0230(18) 0.0336(15) 0.0324(19)
C52A 0.041(2) 0.055(4) 0.058(2) 0.0060(15) 0.0105(18) 0.031(2)
C49B 0.0270(11) 0.0368(17) 0.0395(11) 0.0076(10) 0.0142(7) 0.0123(14)
C50B 0.065(3) 0.038(2) 0.062(3) 0.016(2) 0.032(3) 0.0295(19)
C51B 0.078(4) 0.077(5) 0.055(3) 0.035(3) 0.040(3) 0.053(4)
C52B 0.041(2) 0.055(4) 0.058(2) 0.0060(15) 0.0105(18) 0.031(2)

loop_
_atom_type_symbol
_atom_type_description
_atom_type_scat_dispersion_real
_atom_type_scat_dispersion_imag
_atom_type_scat_source
C C 0.0181 0.0091 'International Tables Vol C Tables 4.2.6.8 and 6.1.1.4'
H H 0.0000 0.0000 'International Tables Vol C Tables 4.2.6.8 and 6.1.1.4'
Li Li 0.0008 0.0003 'International Tables Vol C Tables 4.2.6.8 and 6.1.1.4'

loop_
_exptl_crystal_face_index_h
_exptl_crystal_face_index_k
_exptl_crystal_face_index_l
_exptl_crystal_face_perp_dist
0 10 -5 0.1556
-7 4 -3 0.2618
-7 -2 0 0.2655
-2 -9 4 0.1723
0 -10 5 0.1730
2 -10 5 0.2110
7 -6 3 0.2997
5 6 -2 0.2420
0 10 -5 0.1512
-1 0 -8 0.1086
-8 0 3 0.2749
-3 0 9 0.1558
0 0 9 0.1210
-3 -6 9 0.1975
1 -6 10 0.1491
-1 6 4 0.1473
-8 4 2 0.2678
2 5 -10 0.1000
5 4 -8 0.2024
1 -5 -5 0.1780
7 -5 -4 0.2797
-2 -4 -4 0.1580
0 1 -9 0.0874
5 1 -9 0.1639

loop_
_geom_angle_atom_site_label_1
_geom_angle_atom_site_label_2
_geom_angle_atom_site_label_3
_geom_angle
_geom_angle_site_symmetry_1
_geom_angle_site_symmetry_3
_geom_angle_publ_flag
C2 C1 Li1 98.98(10) . . ?
C2 C1 Li2 145.79(11) . . ?
C6 C1 C2 113.21(10) . . ?
C6 C1 Li1 143.21(11) . . ?
C6 C1 Li2 94.63(10) . . ?
Li2 C1 Li1 64.07(9) . . ?
C1 C2 C7 119.05(10) . . ?
C1 C2 Li1 50.85(8) . . ?
C3 C2 C1 123.61(11) . . ?
C3 C2 C7 117.20(10) . . ?
C3 C2 Li1 164.86(11) . . ?
C7 C2 Li1 69.30(8) . . ?
C2 C3 H3 119.2 . . ?
C2 C3 C4 121.66(10) . . ?
C4 C3 H3 119.2 . . ?
C3 C4 C45 119.66(11) . . ?
C5 C4 C3 116.50(11) . . ?
C5 C4 C45 123.82(11) . . ?
C4 C5 H5 119.3 . . ?
C4 C5 C6 121.36(11) . . ?
C6 C5 H5 119.3 . . ?
C1 C6 C15 118.21(10) . . ?
C1 C6 Li2 53.61(8) . . ?
C5 C6 C1 123.65(10) . . ?
C5 C6 C15 118.09(10) . . ?
C5 C6 Li2 162.49(10) . . ?
C15 C6 Li2 68.34(8) . . ?
C2 C7 Li1 78.83(8) . . ?
C8 C7 C2 120.92(12) . . ?
C8 C7 Li1 102.93(9) . . ?
C12 C7 C2 119.16(12) . . ?
C12 C7 C8 119.92(12) . . ?
C12 C7 Li1 88.84(9) . . ?
C7 C8 C13 120.05(12) . . ?
C9 C8 C7 118.89(14) . . ?
C9 C8 C13 121.00(14) . . ?
C8 C9 H9 119.4 . . ?
C10 C9 C8 121.27(15) . . ?
C10 C9 H9 119.4 . . ?
C9 C10 H10 120.1 . . ?
C9 C10 C11 119.75(13) . . ?
C11 C10 H10 120.1 . . ?
C10 C11 H11 119.5 . . ?
C10 C11 C12 121.08(15) . . ?
C12 C11 H11 119.5 . . ?
C7 C12 C14 120.45(12) . . ?
C11 C12 C7 119.08(14) . . ?
C11 C12 C14 120.45(14) . . ?
C8 C13 H13A 109.5 . . ?
C8 C13 H13B 109.5 . . ?
C8 C13 H13C 109.5 . . ?
H13A C13 H13B 109.5 . . ?
H13A C13 H13C 109.5 . . ?
H13B C13 H13C 109.5 . . ?
C12 C14 H14A 109.5 . . ?
C12 C14 H14B 109.5 . . ?
C12 C14 H14C 109.5 . . ?
H14A C14 H14B 109.5 . . ?
H14A C14 H14C 109.5 . . ?
H14B C14 H14C 109.5 . . ?
C6 C15 Li2 78.12(8) . . ?
C16 C15 C6 119.54(10) . . ?
C16 C15 C20 119.22(11) . . ?
C16 C15 Li2 95.31(10) . . ?
C20 C15 C6 121.25(11) . . ?
C20 C15 Li2 96.73(10) . . ?
C15 C16 C21 121.33(10) . . ?
C17 C16 C15 119.46(11) . . ?
C17 C16 C21 119.17(11) . . ?
C16 C17 H17 119.3 . . ?
C18 C17 C16 121.30(12) . . ?
C18 C17 H17 119.3 . . ?
C17 C18 H18 120.3 . . ?
C17 C18 C19 119.43(12) . . ?
C19 C18 H18 120.3 . . ?
C18 C19 H19 119.4 . . ?
C18 C19 C20 121.13(12) . . ?
C20 C19 H19 119.4 . . ?
C15 C20 C22 120.94(11) . . ?
C19 C20 C15 119.46(12) . . ?
C19 C20 C22 119.59(12) . . ?
C16 C21 H21A 109.5 . . ?
C16 C21 H21B 109.5 . . ?
C16 C21 H21C 109.5 . . ?
H21A C21 H21B 109.5 . . ?
H21A C21 H21C 109.5 . . ?
H21B C21 H21C 109.5 . . ?
C20 C22 H22A 109.5 . . ?
C20 C22 H22B 109.5 . . ?
C20 C22 H22C 109.5 . . ?
H22A C22 H22B 109.5 . . ?
H22A C22 H22C 109.5 . . ?
H22B C22 H22C 109.5 . . ?
C24 C23 C28 113.23(10) . . ?
C24 C23 Li1 101.38(10) . . ?
C24 C23 Li2 144.16(11) . . ?
C28 C23 Li1 142.11(11) . . ?
C28 C23 Li2 93.48(10) . . ?
Li1 C23 Li2 63.88(9) . . ?
C23 C24 C29 117.84(10) . . ?
C25 C24 C23 123.49(11) . . ?
C25 C24 C29 118.65(10) . . ?
C24 C25 H25 119.2 . . ?
C26 C25 C24 121.50(11) . . ?
C26 C25 H25 119.2 . . ?
C25 C26 C49A 126.0(3) . . ?
C25 C26 C49B 118.3(5) . . ?
C27 C26 C25 116.58(11) . . ?
C27 C26 C49A 117.3(3) . . ?
C27 C26 C49B 125.0(5) . . ?
C26 C27 H27 119.3 . . ?
C28 C27 C26 121.39(11) . . ?
C28 C27 H27 119.3 . . ?
C23 C28 C37 117.13(10) . . ?
C23 C28 Li2 54.54(8) . . ?
C27 C28 C23 123.78(11) . . ?
C27 C28 C37 119.09(10) . . ?
C27 C28 Li2 158.78(10) . . ?
C37 C28 Li2 67.22(8) . . ?
C24 C29 Li1 78.81(8) . . ?
C30 C29 C24 119.36(11) . . ?
C30 C29 Li1 74.35(9) . . ?
C34 C29 C24 120.75(11) . . ?
C34 C29 C30 119.86(11) . . ?
C34 C29 Li1 115.55(10) . . ?
C29 C30 C35 121.78(12) . . ?
C29 C30 Li1 75.24(9) . . ?
C31 C30 C29 118.87(13) . . ?
C31 C30 C35 119.31(12) . . ?
C31 C30 Li1 114.58(11) . . ?
C35 C30 Li1 83.02(10) . . ?
C30 C31 H31 119.4 . . ?
C32 C31 C30 121.15(13) . . ?
C32 C31 H31 119.4 . . ?
C31 C32 H32 120.1 . . ?
C31 C32 C33 119.86(13) . . ?
C33 C32 H32 120.1 . . ?
C32 C33 H33 119.7 . . ?
C32 C33 C34 120.69(14) . . ?
C34 C33 H33 119.7 . . ?
C29 C34 C36 120.60(11) . . ?
C33 C34 C29 119.56(13) . . ?
C33 C34 C36 119.82(13) . . ?
C30 C35 H35A 109.5 . . ?
C30 C35 H35B 109.5 . . ?
C30 C35 H35C 109.5 . . ?
H35A C35 H35B 109.5 . . ?
H35A C35 H35C 109.5 . . ?
H35B C35 H35C 109.5 . . ?
C34 C36 H36A 109.5 . . ?
C34 C36 H36B 109.5 . . ?
C34 C36 H36C 109.5 . . ?
H36A C36 H36B 109.5 . . ?
H36A C36 H36C 109.5 . . ?
H36B C36 H36C 109.5 . . ?
C28 C37 Li2 79.24(9) . . ?
C38 C37 C28 120.29(11) . . ?
C38 C37 C42 120.11(12) . . ?
C38 C37 Li2 82.45(10) . . ?
C42 C37 C28 119.56(13) . . ?
C42 C37 Li2 106.70(10) . . ?
C37 C38 C43 120.66(12) . . ?
C37 C38 Li2 66.53(9) . . ?
C39 C38 C37 119.17(14) . . ?
C39 C38 C43 120.15(14) . . ?
C39 C38 Li2 112.24(11) . . ?
C43 C38 Li2 92.40(10) . . ?
C38 C39 H39 119.7 . . ?
C40 C39 C38 120.63(16) . . ?
C40 C39 H39 119.7 . . ?
C39 C40 H40 120.0 . . ?
C41 C40 C39 119.92(14) . . ?
C41 C40 H40 120.0 . . ?
C40 C41 H41 119.3 . . ?
C40 C41 C42 121.39(14) . . ?
C42 C41 H41 119.3 . . ?
C37 C42 C44 120.54(13) . . ?
C41 C42 C37 118.75(15) . . ?
C41 C42 C44 120.71(14) . . ?
C38 C43 H43A 109.5 . . ?
C38 C43 H43B 109.5 . . ?
C38 C43 H43C 109.5 . . ?
H43A C43 H43B 109.5 . . ?
H43A C43 H43C 109.5 . . ?
H43B C43 H43C 109.5 . . ?
C42 C44 H44A 109.5 . . ?
C42 C44 H44B 109.5 . . ?
C42 C44 H44C 109.5 . . ?
H44A C44 H44B 109.5 . . ?
H44A C44 H44C 109.5 . . ?
H44B C44 H44C 109.5 . . ?
C46 C45 C4 111.79(11) . . ?
C46 C45 C47 108.40(15) . . ?
C47 C45 C4 109.69(13) . . ?
C48 C45 C4 109.85(12) . . ?
C48 C45 C46 108.31(17) . . ?
C48 C45 C47 108.73(14) . . ?
C45 C46 H46A 109.5 . . ?
C45 C46 H46B 109.5 . . ?
C45 C46 H46C 109.5 . . ?
H46A C46 H46B 109.5 . . ?
H46A C46 H46C 109.5 . . ?
H46B C46 H46C 109.5 . . ?
C45 C47 H47A 109.5 . . ?
C45 C47 H47B 109.5 . . ?
C45 C47 H47C 109.5 . . ?
H47A C47 H47B 109.5 . . ?
H47A C47 H47C 109.5 . . ?
H47B C47 H47C 109.5 . . ?
C45 C48 H48A 109.5 . . ?
C45 C48 H48B 109.5 . . ?
C45 C48 H48C 109.5 . . ?
H48A C48 H48B 109.5 . . ?
H48A C48 H48C 109.5 . . ?
H48B C48 H48C 109.5 . . ?
C1 Li1 C2 30.17(5) . . ?
C1 Li1 C7 61.64(7) . . ?
C1 Li1 C29 141.96(12) . . ?
C1 Li1 C30 153.43(12) . . ?
C1 Li1 Li2 57.38(8) . . ?
C7 Li1 C2 31.87(4) . . ?
C7 Li1 C29 144.26(10) . . ?
C7 Li1 C30 114.61(9) . . ?
C23 Li1 C1 115.43(10) . . ?
C23 Li1 C2 139.69(11) . . ?
C23 Li1 C7 146.30(12) . . ?
C23 Li1 C29 60.55(7) . . ?
C23 Li1 C30 82.55(8) . . ?
C23 Li1 Li2 58.06(8) . . ?
C29 Li1 C2 154.88(11) . . ?
C30 Li1 C2 137.71(9) . . ?
C30 Li1 C29 30.41(5) . . ?
Li2 Li1 C2 84.00(9) . . ?
Li2 Li1 C7 108.82(11) . . ?
Li2 Li1 C29 106.81(10) . . ?
Li2 Li1 C30 136.37(12) . . ?
C1 Li2 C6 31.76(5) . . ?
C1 Li2 C15 63.91(7) . . ?
C1 Li2 C23 116.60(11) . . ?
C1 Li2 C28 141.87(11) . . ?
C1 Li2 C37 139.12(12) . . ?
C1 Li2 C38 145.50(11) . . ?
C1 Li2 Li1 58.55(8) . . ?
C6 Li2 C38 131.04(10) . . ?
C15 Li2 C6 33.54(4) . . ?
C15 Li2 C28 150.21(10) . . ?
C15 Li2 C38 114.03(9) . . ?
C23 Li2 C6 141.16(10) . . ?
C23 Li2 C15 139.19(12) . . ?
C23 Li2 C28 31.98(5) . . ?
C23 Li2 C37 63.78(7) . . ?
C23 Li2 C38 87.79(9) . . ?
C23 Li2 Li1 58.06(8) . . ?
C28 Li2 C6 172.72(10) . . ?
C28 Li2 C38 55.97(6) . . ?
C37 Li2 C6 151.06(11) . . ?
C37 Li2 C15 145.03(10) . . ?
C37 Li2 C28 33.54(5) . . ?
C37 Li2 C38 31.02(5) . . ?
Li1 Li2 C6 86.56(9) . . ?
Li1 Li2 C15 108.26(11) . . ?
Li1 Li2 C28 86.19(10) . . ?
Li1 Li2 C37 106.71(12) . . ?
Li1 Li2 C38 137.70(13) . . ?
C50A C49A C26 109.1(5) . . ?
C50A C49A C51A 108.1(5) . . ?
C50A C49A C52A 109.5(7) . . ?
C51A C49A C26 111.2(5) . . ?
C52A C49A C26 108.3(10) . . ?
C52A C49A C51A 110.6(7) . . ?
C49A C50A H50A 109.5 . . ?
C49A C50A H50B 109.5 . . ?
C49A C50A H50C 109.5 . . ?
H50A C50A H50B 109.5 . . ?
H50A C50A H50C 109.5 . . ?
H50B C50A H50C 109.5 . . ?
C49A C51A H51A 109.5 . . ?
C49A C51A H51B 109.5 . . ?
C49A C51A H51C 109.5 . . ?
H51A C51A H51B 109.5 . . ?
H51A C51A H51C 109.5 . . ?
H51B C51A H51C 109.5 . . ?
C49A C52A H52A 109.5 . . ?
C49A C52A H52B 109.5 . . ?
C49A C52A H52C 109.5 . . ?
H52A C52A H52B 109.5 . . ?
H52A C52A H52C 109.5 . . ?
H52B C52A H52C 109.5 . . ?
C50B C49B C26 116.6(7) . . ?
C51B C49B C26 108.7(7) . . ?
C51B C49B C50B 108.4(8) . . ?
C51B C49B C52B 107.0(11) . . ?
C52B C49B C26 110.4(15) . . ?
C52B C49B C50B 105.3(11) . . ?
C49B C50B H50D 109.5 . . ?
C49B C50B H50E 109.5 . . ?
C49B C50B H50F 109.5 . . ?
H50D C50B H50E 109.5 . . ?
H50D C50B H50F 109.5 . . ?
H50E C50B H50F 109.5 . . ?
C49B C51B H51D 109.5 . . ?
C49B C51B H51E 109.5 . . ?
C49B C51B H51F 109.5 . . ?
H51D C51B H51E 109.5 . . ?
H51D C51B H51F 109.5 . . ?
H51E C51B H51F 109.5 . . ?
C49B C52B H52D 109.5 . . ?
C49B C52B H52E 109.5 . . ?
C49B C52B H52F 109.5 . . ?
H52D C52B H52E 109.5 . . ?
H52D C52B H52F 109.5 . . ?
H52E C52B H52F 109.5 . . ?

loop_
_geom_bond_atom_site_label_1
_geom_bond_atom_site_label_2
_geom_bond_distance
_geom_bond_site_symmetry_2
_geom_bond_publ_flag
C1 C2 1.4167(15) . ?
C1 C6 1.4113(17) . ?
C1 Li1 2.186(3) . ?
C1 Li2 2.158(2) . ?
C2 C3 1.3928(17) . ?
C2 C7 1.4982(17) . ?
C2 Li1 2.784(3) . ?
C3 H3 0.9500 . ?
C3 C4 1.3962(18) . ?
C4 C5 1.3940(16) . ?
C4 C45 1.5372(17) . ?
C5 H5 0.9500 . ?
C5 C6 1.4023(17) . ?
C6 C15 1.5086(15) . ?
C6 Li2 2.672(3) . ?
C7 C8 1.4100(19) . ?
C7 C12 1.402(2) . ?
C7 Li1 2.655(3) . ?
C8 C9 1.393(2) . ?
C8 C13 1.500(2) . ?
C9 H9 0.9500 . ?
C9 C10 1.376(3) . ?
C10 H10 0.9500 . ?
C10 C11 1.379(3) . ?
C11 H11 0.9500 . ?
C11 C12 1.395(2) . ?
C12 C14 1.509(2) . ?
C13 H13A 0.9800 . ?
C13 H13B 0.9800 . ?
C13 H13C 0.9800 . ?
C14 H14A 0.9800 . ?
C14 H14B 0.9800 . ?
C14 H14C 0.9800 . ?
C15 C16 1.4060(17) . ?
C15 C20 1.4068(17) . ?
C15 Li2 2.538(3) . ?
C16 C17 1.3958(17) . ?
C16 C21 1.5078(17) . ?
C17 H17 0.9500 . ?
C17 C18 1.377(2) . ?
C18 H18 0.9500 . ?
C18 C19 1.380(2) . ?
C19 H19 0.9500 . ?
C19 C20 1.3975(18) . ?
C20 C22 1.5094(19) . ?
C21 H21A 0.9800 . ?
C21 H21B 0.9800 . ?
C21 H21C 0.9800 . ?
C22 H22A 0.9800 . ?
C22 H22B 0.9800 . ?
C22 H22C 0.9800 . ?
C23 C24 1.4098(17) . ?
C23 C28 1.4161(16) . ?
C23 Li1 2.178(2) . ?
C23 Li2 2.178(3) . ?
C24 C25 1.4003(16) . ?
C24 C29 1.5037(16) . ?
C25 H25 0.9500 . ?
C25 C26 1.3945(17) . ?
C26 C27 1.3939(18) . ?
C26 C49A 1.537(7) . ?
C26 C49B 1.551(11) . ?
C27 H27 0.9500 . ?
C27 C28 1.3935(17) . ?
C28 C37 1.5013(17) . ?
C28 Li2 2.669(3) . ?
C29 C30 1.4097(18) . ?
C29 C34 1.4031(19) . ?
C29 Li1 2.693(3) . ?
C30 C31 1.395(2) . ?
C30 C35 1.509(2) . ?
C30 Li1 2.682(3) . ?
C31 H31 0.9500 . ?
C31 C32 1.377(3) . ?
C32 H32 0.9500 . ?
C32 C33 1.387(2) . ?
C33 H33 0.9500 . ?
C33 C34 1.3886(19) . ?
C34 C36 1.5089(19) . ?
C35 H35A 0.9800 . ?
C35 H35B 0.9800 . ?
C35 H35C 0.9800 . ?
C36 H36A 0.9800 . ?
C36 H36B 0.9800 . ?
C36 H36C 0.9800 . ?
C37 C38 1.408(2) . ?
C37 C42 1.4098(19) . ?
C37 Li2 2.505(3) . ?
C38 C39 1.396(2) . ?
C38 C43 1.511(2) . ?
C38 Li2 2.707(3) . ?
C39 H39 0.9500 . ?
C39 C40 1.383(3) . ?
C40 H40 0.9500 . ?
C40 C41 1.383(3) . ?
C41 H41 0.9500 . ?
C41 C42 1.388(2) . ?
C42 C44 1.511(2) . ?
C43 H43A 0.9800 . ?
C43 H43B 0.9800 . ?
C43 H43C 0.9800 . ?
C44 H44A 0.9800 . ?
C44 H44B 0.9800 . ?
C44 H44C 0.9800 . ?
C45 C46 1.521(2) . ?
C45 C47 1.528(2) . ?
C45 C48 1.521(2) . ?
C46 H46A 0.9800 . ?
C46 H46B 0.9800 . ?
C46 H46C 0.9800 . ?
C47 H47A 0.9800 . ?
C47 H47B 0.9800 . ?
C47 H47C 0.9800 . ?
C48 H48A 0.9800 . ?
C48 H48B 0.9800 . ?
C48 H48C 0.9800 . ?
Li1 Li2 2.304(3) . ?
C49A C50A 1.522(7) . ?
C49A C51A 1.532(7) . ?
C49A C52A 1.530(8) . ?
C50A H50A 0.9800 . ?
C50A H50B 0.9800 . ?
C50A H50C 0.9800 . ?
C51A H51A 0.9800 . ?
C51A H51B 0.9800 . ?
C51A H51C 0.9800 . ?
C52A H52A 0.9800 . ?
C52A H52B 0.9800 . ?
C52A H52C 0.9800 . ?
C49B C50B 1.537(10) . ?
C49B C51B 1.518(11) . ?
C49B C52B 1.535(12) . ?
C50B H50D 0.9800 . ?
C50B H50E 0.9800 . ?
C50B H50F 0.9800 . ?
C51B H51D 0.9800 . ?
C51B H51E 0.9800 . ?
C51B H51F 0.9800 . ?
C52B H52D 0.9800 . ?
C52B H52E 0.9800 . ?
C52B H52F 0.9800 . ?

loop_
_geom_torsion_atom_site_label_1
_geom_torsion_atom_site_label_2
_geom_torsion_atom_site_label_3
_geom_torsion_atom_site_label_4
_geom_torsion
_geom_torsion_site_symmetry_1
_geom_torsion_site_symmetry_2
_geom_torsion_site_symmetry_3
_geom_torsion_site_symmetry_4
_geom_torsion_publ_flag
C1 C2 C3 C4 0.2(2) . . . . ?
C1 C2 C7 C8 87.60(15) . . . . ?
C1 C2 C7 C12 -93.20(14) . . . . ?
C1 C2 C7 Li1 -10.89(12) . . . . ?
C1 C6 C15 C16 69.03(16) . . . . ?
C1 C6 C15 C20 -111.07(14) . . . . ?
C1 C6 C15 Li2 -20.36(11) . . . . ?
C2 C1 C6 C5 0.80(17) . . . . ?
C2 C1 C6 C15 -176.68(10) . . . . ?
C2 C1 C6 Li2 159.64(14) . . . . ?
C2 C3 C4 C5 0.27(19) . . . . ?
C2 C3 C4 C45 179.02(12) . . . . ?
C2 C7 C8 C9 179.93(11) . . . . ?
C2 C7 C8 C13 2.62(17) . . . . ?
C2 C7 C12 C11 -179.09(12) . . . . ?
C2 C7 C12 C14 -0.63(19) . . . . ?
C3 C2 C7 C8 -96.49(14) . . . . ?
C3 C2 C7 C12 82.71(15) . . . . ?
C3 C2 C7 Li1 165.02(12) . . . . ?
C3 C4 C5 C6 -0.14(19) . . . . ?
C3 C4 C45 C46 -173.76(17) . . . . ?
C3 C4 C45 C47 65.97(17) . . . . ?
C3 C4 C45 C48 -53.49(19) . . . . ?
C4 C5 C6 C1 -0.43(19) . . . . ?
C4 C5 C6 C15 177.05(11) . . . . ?
C4 C5 C6 Li2 -75.4(3) . . . . ?
C5 C4 C45 C46 4.9(2) . . . . ?
C5 C4 C45 C47 -115.38(15) . . . . ?
C5 C4 C45 C48 125.16(16) . . . . ?
C5 C6 C15 C16 -108.58(14) . . . . ?
C5 C6 C15 C20 71.31(16) . . . . ?
C5 C6 C15 Li2 162.02(12) . . . . ?
C6 C1 C2 C3 -0.66(17) . . . . ?
C6 C1 C2 C7 174.97(11) . . . . ?
C6 C1 C2 Li1 161.80(14) . . . . ?
C6 C15 C16 C17 -179.54(12) . . . . ?
C6 C15 C16 C21 2.61(19) . . . . ?
C6 C15 C20 C19 -179.96(14) . . . . ?
C6 C15 C20 C22 -1.0(2) . . . . ?
C7 C2 C3 C4 -175.55(12) . . . . ?
C7 C8 C9 C10 -0.74(19) . . . . ?
C8 C7 C12 C11 0.11(19) . . . . ?
C8 C7 C12 C14 178.58(13) . . . . ?
C8 C9 C10 C11 -0.1(2) . . . . ?
C9 C10 C11 C12 1.0(2) . . . . ?
C10 C11 C12 C7 -1.0(2) . . . . ?
C10 C11 C12 C14 -179.47(15) . . . . ?
C12 C7 C8 C9 0.74(18) . . . . ?
C12 C7 C8 C13 -176.57(12) . . . . ?
C13 C8 C9 C10 176.54(13) . . . . ?
C15 C16 C17 C18 -0.7(2) . . . . ?
C16 C15 C20 C19 -0.1(2) . . . . ?
C16 C15 C20 C22 178.89(15) . . . . ?
C16 C17 C18 C19 0.3(2) . . . . ?
C17 C18 C19 C20 0.3(3) . . . . ?
C18 C19 C20 C15 -0.3(3) . . . . ?
C18 C19 C20 C22 -179.32(17) . . . . ?
C20 C15 C16 C17 0.6(2) . . . . ?
C20 C15 C16 C21 -177.29(13) . . . . ?
C21 C16 C17 C18 177.23(14) . . . . ?
C23 C24 C25 C26 0.21(19) . . . . ?
C23 C24 C29 C30 -75.16(15) . . . . ?
C23 C24 C29 C34 102.77(14) . . . . ?
C23 C24 C29 Li1 -10.43(11) . . . . ?
C23 C28 C37 C38 -97.33(14) . . . . ?
C23 C28 C37 C42 80.45(16) . . . . ?
C23 C28 C37 Li2 -22.76(12) . . . . ?
C24 C23 C28 C27 1.27(18) . . . . ?
C24 C23 C28 C37 -178.54(11) . . . . ?
C24 C23 C28 Li2 155.49(13) . . . . ?
C24 C25 C26 C27 0.80(18) . . . . ?
C24 C25 C26 C49A 177.0(4) . . . . ?
C24 C25 C26 C49B -174.9(5) . . . . ?
C24 C29 C30 C31 177.35(12) . . . . ?
C24 C29 C30 C35 -4.76(19) . . . . ?
C24 C29 C30 Li1 67.12(11) . . . . ?
C24 C29 C34 C33 -177.47(12) . . . . ?
C24 C29 C34 C36 1.32(19) . . . . ?
C25 C24 C29 C30 103.31(14) . . . . ?
C25 C24 C29 C34 -78.76(15) . . . . ?
C25 C24 C29 Li1 168.04(12) . . . . ?
C25 C26 C27 C28 -0.75(18) . . . . ?
C25 C26 C49A C50A -2.6(7) . . . . ?
C25 C26 C49A C51A -121.8(4) . . . . ?
C25 C26 C49A C52A 116.4(7) . . . . ?
C25 C26 C49B C50B 17.6(11) . . . . ?
C25 C26 C49B C51B -105.3(7) . . . . ?
C25 C26 C49B C52B 137.7(10) . . . . ?
C26 C27 C28 C23 -0.3(2) . . . . ?
C26 C27 C28 C37 179.47(12) . . . . ?
C26 C27 C28 Li2 -78.5(3) . . . . ?
C27 C26 C49A C50A 173.6(3) . . . . ?
C27 C26 C49A C51A 54.4(7) . . . . ?
C27 C26 C49A C52A -67.4(7) . . . . ?
C27 C26 C49B C50B -157.7(7) . . . . ?
C27 C26 C49B C51B 79.4(10) . . . . ?
C27 C26 C49B C52B -37.7(12) . . . . ?
C27 C28 C37 C38 82.85(16) . . . . ?
C27 C28 C37 C42 -99.37(14) . . . . ?
C27 C28 C37 Li2 157.43(12) . . . . ?
C28 C23 C24 C25 -1.20(17) . . . . ?
C28 C23 C24 C29 177.18(11) . . . . ?
C28 C37 C38 C39 176.11(13) . . . . ?
C28 C37 C38 C43 -5.4(2) . . . . ?
C28 C37 C38 Li2 72.80(11) . . . . ?
C28 C37 C42 C41 -177.07(12) . . . . ?
C28 C37 C42 C44 2.68(19) . . . . ?
C29 C24 C25 C26 -178.16(11) . . . . ?
C29 C30 C31 C32 0.1(2) . . . . ?
C30 C29 C34 C33 0.5(2) . . . . ?
C30 C29 C34 C36 179.24(13) . . . . ?
C30 C31 C32 C33 0.4(3) . . . . ?
C31 C32 C33 C34 -0.6(3) . . . . ?
C32 C33 C34 C29 0.1(2) . . . . ?
C32 C33 C34 C36 -178.66(15) . . . . ?
C34 C29 C30 C31 -0.6(2) . . . . ?
C34 C29 C30 C35 177.29(13) . . . . ?
C34 C29 C30 Li1 -110.83(12) . . . . ?
C35 C30 C31 C32 -177.78(15) . . . . ?
C37 C38 C39 C40 1.0(2) . . . . ?
C38 C37 C42 C41 0.7(2) . . . . ?
C38 C37 C42 C44 -179.54(13) . . . . ?
C38 C39 C40 C41 0.5(3) . . . . ?
C39 C40 C41 C42 -1.5(3) . . . . ?
C40 C41 C42 C37 0.9(2) . . . . ?
C40 C41 C42 C44 -178.86(15) . . . . ?
C42 C37 C38 C39 -1.7(2) . . . . ?
C42 C37 C38 C43 176.83(13) . . . . ?
C42 C37 C38 Li2 -104.96(13) . . . . ?
C43 C38 C39 C40 -177.46(17) . . . . ?
C45 C4 C5 C6 -178.83(12) . . . . ?
Li1 C1 C2 C3 -162.46(13) . . . . ?
Li1 C1 C2 C7 13.18(14) . . . . ?
Li1 C1 C6 C5 149.78(15) . . . . ?
Li1 C1 C6 C15 -27.7(2) . . . . ?
Li1 C1 C6 Li2 -51.38(16) . . . . ?
Li1 C2 C3 C4 -63.3(4) . . . . ?
Li1 C2 C7 C8 98.49(12) . . . . ?
Li1 C2 C7 C12 -82.31(12) . . . . ?
Li1 C7 C8 C9 -95.47(12) . . . . ?
Li1 C7 C8 C13 87.22(13) . . . . ?
Li1 C7 C12 C11 104.39(14) . . . . ?
Li1 C7 C12 C14 -77.14(15) . . . . ?
Li1 C23 C24 C25 -165.45(12) . . . . ?
Li1 C23 C24 C29 12.94(14) . . . . ?
Li1 C23 C28 C27 155.58(15) . . . . ?
Li1 C23 C28 C37 -24.2(2) . . . . ?
Li1 C23 C28 Li2 -50.20(17) . . . . ?
Li1 C29 C30 C31 110.24(14) . . . . ?
Li1 C29 C30 C35 -71.88(14) . . . . ?
Li1 C29 C34 C33 -85.51(15) . . . . ?
Li1 C29 C34 C36 93.28(14) . . . . ?
Li1 C30 C31 C32 86.27(18) . . . . ?
Li2 C1 C2 C3 141.24(17) . . . . ?
Li2 C1 C2 C7 -43.1(2) . . . . ?
Li2 C1 C2 Li1 -56.30(18) . . . . ?
Li2 C1 C6 C5 -158.84(12) . . . . ?
Li2 C1 C6 C15 23.69(13) . . . . ?
Li2 C6 C15 C16 89.40(12) . . . . ?
Li2 C6 C15 C20 -90.71(13) . . . . ?
Li2 C15 C16 C17 -100.20(13) . . . . ?
Li2 C15 C16 C21 81.95(13) . . . . ?
Li2 C15 C20 C19 99.88(16) . . . . ?
Li2 C15 C20 C22 -81.17(16) . . . . ?
Li2 C23 C24 C25 133.79(16) . . . . ?
Li2 C23 C24 C29 -47.8(2) . . . . ?
Li2 C23 C28 C27 -154.22(13) . . . . ?
Li2 C23 C28 C37 25.97(13) . . . . ?
Li2 C28 C37 C38 -74.57(12) . . . . ?
Li2 C28 C37 C42 103.21(12) . . . . ?
Li2 C37 C38 C39 103.30(15) . . . . ?
Li2 C37 C38 C43 -78.21(15) . . . . ?
Li2 C37 C42 C41 -90.17(14) . . . . ?
Li2 C37 C42 C44 89.58(15) . . . . ?
Li2 C38 C39 C40 75.7(2) . . . . ?
C49A C26 C27 C28 -177.3(4) . . . . ?
C49B C26 C27 C28 174.7(6) . . . . ?

loop_
_platon_squeeze_void_nr
_platon_squeeze_void_average_x
_platon_squeeze_void_average_y
_platon_squeeze_void_average_z
_platon_squeeze_void_volume
_platon_squeeze_void_count_electrons
_platon_squeeze_void_content
1 -0.022 0.000 0.000 356 83 '1.5(C6 H14)'

loop_
_exptl_oxdiff_crystal_face_indexfrac_h
_exptl_oxdiff_crystal_face_indexfrac_k
_exptl_oxdiff_crystal_face_indexfrac_l
_exptl_oxdiff_crystal_face_x
_exptl_oxdiff_crystal_face_y
_exptl_oxdiff_crystal_face_z
-0.1054 9.6190 -4.7292 0.9258 -0.3262 -0.1912
-6.9872 4.2685 -2.6219 0.3869 -0.1392 0.9116
-6.5648 -1.7361 0.3572 -0.1898 0.0642 0.9797
-1.8990 -8.6426 4.0988 -0.8387 0.2947 0.4580
0.3210 -9.6785 4.7747 -0.9308 0.3280 0.1615
2.2858 -9.8066 4.9857 -0.9363 0.3308 -0.1178
6.5838 -5.8324 3.3591 -0.5389 0.1925 -0.8201
4.7855 5.6139 -2.3947 0.5570 -0.1943 -0.8075
-0.3783 9.6928 -4.7860 0.9319 -0.3285 -0.1536
-0.8873 0.1507 -8.3344 0.3754 0.7861 0.4910
-7.5820 0.2386 2.6738 -0.1525 -0.3264 0.9328
-2.6388 -0.0344 9.2036 -0.4293 -0.9023 -0.0407
0.3522 -0.1348 8.5906 -0.3892 -0.8156 -0.4282
-3.1346 -6.2215 8.8128 -0.8761 -0.3649 0.3150
0.5614 -5.7020 9.6171 -0.8480 -0.4608 -0.2617
-1.2714 6.2790 4.1586 0.2743 -0.9198 -0.2807
-7.5563 4.3281 2.1077 0.1774 -0.6040 0.7770
1.7035 4.9676 -9.9497 0.8235 0.5672 -0.0090
5.1170 4.0868 -8.0582 0.6971 0.4784 -0.5340
0.6726 -5.3329 -4.9677 -0.1720 0.9171 0.3597
6.6292 -5.0150 -3.9416 -0.1534 0.8308 -0.5351
-1.9137 -4.2845 -4.2898 -0.1416 0.7497 0.6464
-0.1817 1.0580 -9.0685 0.4804 0.7878 0.3856
4.6242 0.9521 -8.9542 0.5001 0.8165 -0.2887
